data_7102011
loop_
_publ_author_name
'Li, Yongjun'
'Huffman, John C'
'Flood, Amar H'

_publ_section_title
;
 Can terdentate 2,6-bis(1,2,3-triazol-4-yl)pyridines form stable
 coordination compounds?
;
_journal_issue 26
_journal_name_full 'Chemical communications (Cambridge, England)'
_journal_page_first 2692
_journal_page_last 2694
_journal_paper_doi 10.1039/b703301j
_journal_year 2007
_chemical_formula_moiety 'C51 H69 Eu N21, 3(Cl O4), H2 O'
_chemical_formula_sum 'C51 H71 Cl3 Eu N21 O13'
_chemical_formula_weight 1444.60
_chemical_name_systematic
;
?
;
_space_group_IT_number 60
_symmetry_cell_setting orthorhombic
_symmetry_space_group_name_Hall '-P 2n 2ab'
_symmetry_space_group_name_H-M 'P b c n'
_atom_sites_solution_hydrogens geom
_atom_sites_solution_primary direct
_atom_sites_solution_secondary difmap
_audit_creation_method SHELXL-97
_cell_angle_alpha 90.00
_cell_angle_beta 90.00
_cell_angle_gamma 90.00
_cell_formula_units_Z 8
_cell_length_a 19.2068(17)
_cell_length_b 28.499(3)
_cell_length_c 24.321(2)
_cell_measurement_reflns_used 2045
_cell_measurement_temperature 135(2)
_cell_measurement_theta_max 23.08
_cell_measurement_theta_min 2.39
_cell_volume 13313(2)
_computing_cell_refinement 'SAINT (Bruker, 1999)'
_computing_data_collection 'SMART (Bruker, 1999)'
_computing_data_reduction 'SAINT (Bruker, 1999), XTEL (local package)'
_computing_molecular_graphics 'Reciprocal Net (http://recipnet.org)'
_computing_structure_refinement 'SHELXL-97 (Sheldrick, 1997)'
_computing_structure_solution 'SHELXS-97 (Sheldrick, 1990)'
_diffrn_ambient_temperature 135(2)
_diffrn_detector 'CCD area detector'
_diffrn_detector_area_resol_mean 44.52
_diffrn_detector_type 'Bruker SMART 6000'
_diffrn_measured_fraction_theta_full 0.998
_diffrn_measured_fraction_theta_max 0.998
_diffrn_measurement_details ' 0.30 degree frames measured for 30.16 seconds each'
_diffrn_measurement_device 'three-circle goniometer with fixed chi'
_diffrn_measurement_device_type 'Bruker Platform goniometer'
_diffrn_measurement_method '\w scans'
_diffrn_radiation_monochromator graphite
_diffrn_radiation_source 'fine-focus sealed tube'
_diffrn_radiation_type MoK\a
_diffrn_radiation_wavelength 0.71073
_diffrn_reflns_av_R_equivalents 0.1246
_diffrn_reflns_av_sigmaI/netI 0.0556
_diffrn_reflns_limit_h_max 25
_diffrn_reflns_limit_h_min -25
_diffrn_reflns_limit_k_max 37
_diffrn_reflns_limit_k_min -37
_diffrn_reflns_limit_l_max 31
_diffrn_reflns_limit_l_min -31
_diffrn_reflns_number 348794
_diffrn_reflns_theta_full 27.56
_diffrn_reflns_theta_max 27.56
_diffrn_reflns_theta_min 1.97
_diffrn_standards_decay_% 0.0
_exptl_absorpt_coefficient_mu 1.136
_exptl_absorpt_correction_T_max 1.0000
_exptl_absorpt_correction_T_min 0.8312
_exptl_absorpt_correction_type multi-scan
_exptl_absorpt_process_details 'Bruker-AXS SADABS'
_exptl_crystal_colour colorless
_exptl_crystal_density_diffrn 1.441
_exptl_crystal_density_method 'not measured'
_exptl_crystal_description triangular
_exptl_crystal_F_000 5936
_exptl_crystal_size_max 0.30
_exptl_crystal_size_mid 0.25
_exptl_crystal_size_min 0.10
_refine_diff_density_max 0.983
_refine_diff_density_min -1.446
_refine_diff_density_rms 0.101
_refine_ls_extinction_method none
_refine_ls_goodness_of_fit_ref 1.021
_refine_ls_hydrogen_treatment constr
_refine_ls_matrix_type full
_refine_ls_number_parameters 944
_refine_ls_number_reflns 15355
_refine_ls_number_restraints 13
_refine_ls_restrained_S_all 1.024
_refine_ls_R_factor_all 0.1260
_refine_ls_R_factor_gt 0.0638
_refine_ls_shift/su_max 0.072
_refine_ls_shift/su_mean 0.003
_refine_ls_structure_factor_coef Fsqd
_refine_ls_weighting_details 'calc w=1/[\s^2^(Fo^2^)+(0.0730P)^2^+46.9293P] where P=(Fo^2^+2Fc^2^)/3'
_refine_ls_weighting_scheme calc
_refine_ls_wR_factor_gt 0.1577
_refine_ls_wR_factor_ref 0.1915
_reflns_number_gt 8465
_reflns_number_total 15355
_reflns_threshold_expression >2sigma(I)
_cod_data_source_file b703301j.txt
_cod_data_source_block 06183
_cod_depositor_comments
;
The following automatic conversions were performed:
'_symmetry_cell_setting' value 'Orthorhombic' changed to 'orthorhombic'
according to '/home/saulius/struct/CIF-dictionaries/cif_core.dic'
dictionary named 'cif_core.dic' version 2.4.1 from 2010-06-29.

Automatic conversion script
Id: cif_fix_enum 1527 2010-12-29 10:47:43Z saulius 
;
_cod_original_sg_symbol_H-M 'Pbcn '
_cod_database_code 7102011

loop_
_symmetry_equiv_pos_as_xyz
'x, y, z'
'-x+1/2, -y+1/2, z+1/2'
'x+1/2, -y+1/2, -z'
'-x, y, -z+1/2'
'-x, -y, -z'
'x-1/2, y-1/2, -z-1/2'
'-x-1/2, y-1/2, z'
'x, -y, z-1/2'

loop_
_atom_site_label
_atom_site_type_symbol
_atom_site_fract_x
_atom_site_fract_y
_atom_site_fract_z
_atom_site_U_iso_or_equiv
_atom_site_adp_type
_atom_site_occupancy
_atom_site_symmetry_multiplicity
_atom_site_calc_flag
_atom_site_refinement_flags
_atom_site_disorder_assembly
_atom_site_disorder_group
Eu1 Eu 0.734365(11) 0.118388(9) 0.516987(9) 0.04847(6) Uani 1 1 d . F .
Cl1 Cl 0.71766(19) 0.11630(7) 0.90175(8) 0.1232(10) Uani 0.882(2) 1 d P A 1
O1 O 0.9141(7) 0.1222(4) 0.7928(4) 0.290(6) Uani 1 1 d . . .
Cl1A Cl 0.7374(4) 0.1171(3) 0.9117(3) 0.0235(15) Uiso 0.118(2) 1 d P A 2
Cl2 Cl 0.5000 0.24174(7) 0.7500 0.0716(6) Uani 1 2 d S . 1
O2 O 0.7249(7) 0.1220(2) 0.9592(3) 0.228(6) Uani 0.882(2) 1 d P A 1
N2 N 0.6871(2) 0.12805(13) 0.61314(15) 0.0543(11) Uani 1 1 d . . .
O2A O 0.6760(8) 0.1354(9) 0.9350(15) 0.245(14) Uani 0.283(13) 1 d P A 2
Cl3 Cl 0.36857(7) 0.13388(6) 0.36751(5) 0.0742(4) Uani 1 1 d . B 1
O3 O 0.7798(4) 0.13137(19) 0.8730(3) 0.128(2) Uani 0.882(2) 1 d P A 1
N3 N 0.7206(2) 0.12670(15) 0.65970(17) 0.0611(12) Uani 1 1 d . . .
O3A O 0.7659(13) 0.1097(9) 0.9645(10) 0.039(6) Uiso 0.118(2) 1 d P A 2
Cl4 Cl 0.0000 0.00850(16) 0.7500 0.1384(14) Uani 1 2 d S . 2
O4 O 0.7065(3) 0.06867(14) 0.89148(18) 0.0813(14) Uani 0.882(2) 1 d P A 1
N4 N 0.6766(2) 0.14306(15) 0.69776(16) 0.0644(12) Uani 1 1 d . . .
O15A O 0.0000 -0.0431(6) 0.7500 0.067(5) Uani 0.332(11) 2 d SP . .
O4A O 0.806(3) 0.1270(17) 0.912(2) 0.131(17) Uiso 0.118(2) 1 d P A 2
O5 O 0.6616(5) 0.1437(2) 0.8823(3) 0.224(3) Uani 0.882(2) 1 d P A 1
C5 C 0.6154(3) 0.15440(17) 0.6762(2) 0.0631(14) Uani 1 1 d . . .
H5 H 0.5757 0.1662 0.6949 0.076 Uiso 1 1 calc R . .
O6 O 0.5441(7) 0.2657(3) 0.7189(4) 0.259(5) Uani 0.792(4) 1 d P C 1
C6 C 0.6217(2) 0.14545(15) 0.62057(19) 0.0489(12) Uani 1 1 d . . .
O6A O 0.4759(12) 0.2854(9) 0.7201(10) 0.110(8) Uani 0.208(4) 1 d P . 2
O7 O 0.5361(2) 0.20742(18) 0.78428(19) 0.0760(16) Uani 0.792(4) 1 d P C 1
C7 C 0.5761(2) 0.15085(15) 0.5741(2) 0.0533(13) Uani 1 1 d . . .
O7A O 0.5177(11) 0.2458(6) 0.6905(8) 0.090(7) Uani 0.208(4) 1 d P C 2
O8 O 0.4098(3) 0.09186(19) 0.3729(3) 0.1017(19) Uani 0.851(3) 1 d P B 1
N8 N 0.60444(19) 0.14128(13) 0.52485(14) 0.0475(10) Uani 1 1 d . . .
O8A O 0.5752(9) 0.2436(6) 0.7505(7) 0.061(4) Uiso 0.208(4) 1 d P . 2
O9 O 0.3423(3) 0.1395(2) 0.4227(2) 0.111(2) Uani 0.851(3) 1 d P B 1
C9 C 0.5650(2) 0.14550(16) 0.4793(2) 0.0537(12) Uani 1 1 d . . .
O9A O 0.3928(11) 0.1058(7) 0.4031(8) 0.045(5) Uiso 0.149(3) 1 d P B 2
O10 O 0.30971(19) 0.12424(15) 0.33390(16) 0.0663(13) Uani 0.851(3) 1 d P B 1
C10 C 0.5996(2) 0.13447(16) 0.4275(2) 0.0537(13) Uani 1 1 d . . .
O10A O 0.3641(8) 0.1815(6) 0.3966(6) 0.030(4) Uiso 0.149(3) 1 d P B 2
O11 O 0.4118(3) 0.1646(2) 0.3441(3) 0.140(2) Uani 0.851(3) 1 d P B 1
C11 C 0.5769(3) 0.12943(17) 0.3748(2) 0.0597(14) Uani 1 1 d . . .
H11 H 0.5304 0.1318 0.3618 0.072 Uiso 1 1 calc R . .
O11A O -0.0104(6) -0.0502(11) 0.6983(4) 0.77(2) Uani 0.874(17) 1 d P . 2
O12 O -0.0048(17) 0.0544(15) 0.7212(11) 0.749(16) Uani 0.30 1 d P . 2
N12 N 0.6346(2) 0.12034(15) 0.34511(17) 0.0657(12) Uani 1 1 d . . .
O13 O -0.0003(6) -0.0193(4) 0.7954(4) 0.047(2) Uiso 0.30 1 d P . 2
N13 N 0.6906(2) 0.11986(16) 0.37709(16) 0.0658(12) Uani 1 1 d . . .
O13A O -0.0564(6) 0.0429(4) 0.7500(4) 0.101(4) Uani 0.362(8) 1 d P . 2
N14 N 0.6705(2) 0.12775(15) 0.42793(16) 0.0613(12) Uani 1 1 d . . .
O14A O -0.0764(7) -0.0152(9) 0.7558(6) 0.201(11) Uani 0.410(11) 1 d P . .
C15 C 0.5071(3) 0.16524(19) 0.5793(2) 0.0717(16) Uani 1 1 d . . .
H15 H 0.4878 0.1720 0.6144 0.086 Uiso 1 1 calc R . .
C16 C 0.4681(3) 0.1693(2) 0.5329(3) 0.089(2) Uani 1 1 d . . .
H16 H 0.4207 0.1786 0.5356 0.107 Uiso 1 1 calc R . .
C17 C 0.4963(3) 0.15998(19) 0.4816(2) 0.0710(16) Uani 1 1 d . . .
H17 H 0.4693 0.1634 0.4491 0.085 Uiso 1 1 calc R . .
C18 C 0.6990(4) 0.1491(2) 0.7547(2) 0.0813(18) Uani 1 1 d . . .
H18A H 0.7377 0.1272 0.7627 0.098 Uiso 1 1 calc R . .
H18B H 0.6599 0.1416 0.7797 0.098 Uiso 1 1 calc R . .
C19 C 0.7231(4) 0.1997(2) 0.7648(2) 0.103(2) Uani 1 1 d . . .
H19A H 0.6831 0.2207 0.7577 0.123 Uiso 1 1 calc R . .
H19B H 0.7349 0.2027 0.8043 0.123 Uiso 1 1 calc R . .
C20 C 0.7802(5) 0.2164(3) 0.7341(3) 0.131(3) Uani 1 1 d . . .
H20A H 0.7689 0.2143 0.6944 0.158 Uiso 1 1 calc R . .
H20B H 0.8209 0.1960 0.7411 0.158 Uiso 1 1 calc R . .
C21 C 0.7998(5) 0.2682(3) 0.7483(4) 0.150(4) Uani 1 1 d . . .
H21A H 0.7614 0.2890 0.7378 0.224 Uiso 1 1 calc R . .
H21B H 0.8419 0.2771 0.7282 0.224 Uiso 1 1 calc R . .
H21C H 0.8083 0.2710 0.7879 0.224 Uiso 1 1 calc R . .
C22 C 0.6399(3) 0.1109(2) 0.2861(2) 0.0781(19) Uani 1 1 d . . .
H22A H 0.6863 0.1210 0.2727 0.094 Uiso 1 1 calc R . .
H22B H 0.6042 0.1294 0.2663 0.094 Uiso 1 1 calc R . .
C23 C 0.6299(5) 0.0593(2) 0.2739(3) 0.127(3) Uani 1 1 d . . .
H23A H 0.6240 0.0552 0.2337 0.152 Uiso 1 1 calc R . .
H23B H 0.5866 0.0484 0.2919 0.152 Uiso 1 1 calc R . .
C24 C 0.6913(8) 0.0282(3) 0.2935(3) 0.256(7) Uani 1 1 d . . .
H24A H 0.7284 0.0507 0.3036 0.308 Uiso 1 1 calc R . .
H24B H 0.6751 0.0144 0.3285 0.308 Uiso 1 1 calc R . .
C25 C 0.7212(7) -0.0031(7) 0.2706(5) 0.293(10) Uani 1 1 d . . .
H25A H 0.7579 -0.0153 0.2947 0.440 Uiso 1 1 calc R . .
H25B H 0.7420 0.0087 0.2365 0.440 Uiso 1 1 calc R . .
H25C H 0.6881 -0.0282 0.2620 0.440 Uiso 1 1 calc R . .
N26 N 0.8408(2) 0.13354(17) 0.57429(18) 0.0668(13) Uani 1 1 d . . .
N27 N 0.8704(2) 0.1746(2) 0.5861(2) 0.0907(17) Uani 1 1 d . . .
N28 N 0.9135(3) 0.1659(2) 0.6282(2) 0.0941(18) Uani 1 1 d . . .
C29 C 0.9110(3) 0.1210(3) 0.6431(2) 0.087(2) Uani 1 1 d . . .
H29 H 0.9368 0.1067 0.6718 0.105 Uiso 1 1 calc R . .
C30 C 0.8639(2) 0.0994(2) 0.6089(2) 0.0656(16) Uani 1 1 d . . .
C31 C 0.8356(3) 0.0532(2) 0.6053(2) 0.0694(16) Uani 1 1 d . . .
N32 N 0.78090(19) 0.04794(15) 0.57135(15) 0.0565(11) Uani 1 1 d . . .
C33 C 0.7495(3) 0.0061(2) 0.5667(2) 0.0664(16) Uani 1 1 d . . .
C34 C 0.6904(3) 0.00299(18) 0.5301(2) 0.0631(15) Uani 1 1 d . . .
C35 C 0.6500(3) -0.03249(19) 0.5112(2) 0.0779(18) Uani 1 1 d . . .
H35 H 0.6537 -0.0647 0.5207 0.093 Uiso 1 1 calc R . .
N36 N 0.6049(2) -0.01368(15) 0.4772(2) 0.0688(13) Uani 1 1 d . . .
N37 N 0.6146(2) 0.03262(14) 0.47323(18) 0.0617(12) Uani 1 1 d . . .
N38 N 0.66724(19) 0.04319(14) 0.50542(16) 0.0535(11) Uani 1 1 d . . .
C39 C 0.8615(4) 0.0167(3) 0.6359(3) 0.110(3) Uani 1 1 d . . .
H39 H 0.9004 0.0208 0.6595 0.132 Uiso 1 1 calc R . .
C40 C 0.8291(5) -0.0259(3) 0.6308(4) 0.139(3) Uani 1 1 d . . .
H40 H 0.8458 -0.0517 0.6517 0.167 Uiso 1 1 calc R . .
C41 C 0.7729(4) -0.0322(3) 0.5961(3) 0.110(3) Uani 1 1 d . . .
H41 H 0.7510 -0.0620 0.5926 0.131 Uiso 1 1 calc R . .
C42 C 0.9562(4) 0.2038(3) 0.6505(3) 0.134(3) Uani 1 1 d . . .
H42A H 0.9714 0.1962 0.6883 0.160 Uiso 1 1 calc R . .
H42B H 0.9291 0.2334 0.6516 0.160 Uiso 1 1 calc R . .
C43 C 1.0249(3) 0.2098(3) 0.6095(4) 0.163(4) Uani 1 1 d . . .
H43A H 1.0474 0.1790 0.6035 0.196 Uiso 1 1 calc R . .
H43B H 1.0101 0.2223 0.5733 0.196 Uiso 1 1 calc R . .
C44 C 1.0719(6) 0.2408(5) 0.6344(4) 0.192(5) Uani 1 1 d . . .
H44A H 1.0879 0.2287 0.6704 0.230 Uiso 1 1 calc R . .
H44B H 1.0508 0.2722 0.6396 0.230 Uiso 1 1 calc R . .
C45 C 1.1322(5) 0.2428(4) 0.5929(5) 0.252(5) Uani 1 1 d . . .
H45A H 1.1603 0.2142 0.5960 0.378 Uiso 1 1 calc R . .
H45B H 1.1614 0.2702 0.6006 0.378 Uiso 1 1 calc R . .
H45C H 1.1134 0.2452 0.5555 0.378 Uiso 1 1 calc R . .
C46 C 0.5500(3) -0.0366(2) 0.4444(3) 0.092(2) Uani 1 1 d . . .
H46A H 0.5704 -0.0643 0.4260 0.110 Uiso 1 1 calc R . .
H46B H 0.5136 -0.0481 0.4699 0.110 Uiso 1 1 calc R . .
C47 C 0.5174(4) -0.0081(3) 0.4037(3) 0.133(3) Uani 1 1 d . E .
H47A H 0.5532 0.0027 0.3774 0.159 Uiso 1 1 calc R . .
H47B H 0.4973 0.0199 0.4217 0.159 Uiso 1 1 calc R . .
C48 C 0.4590(5) -0.0339(3) 0.3716(4) 0.164(4) Uani 1 1 d . . .
H48A H 0.4782 -0.0645 0.3594 0.197 Uiso 1 1 calc R D 1
H48B H 0.4212 -0.0409 0.3980 0.197 Uiso 1 1 calc R D 1
C49A C 0.4867(9) -0.0463(5) 0.3252(6) 0.129(6) Uani 0.50 1 d P E 21
H49A H 0.4519 -0.0627 0.3028 0.193 Uiso 0.50 1 calc PR E 21
H49B H 0.5263 -0.0671 0.3321 0.193 Uiso 0.50 1 calc PR E 21
H49C H 0.5027 -0.0183 0.3055 0.193 Uiso 0.50 1 calc PR E 21
C49 C 0.4326(10) -0.0157(7) 0.3319(7) 0.158(8) Uani 0.50 1 d P E 1
H49D H 0.4679 -0.0111 0.3034 0.237 Uiso 0.50 1 calc PR E 1
H49E H 0.4130 0.0148 0.3425 0.237 Uiso 0.50 1 calc PR E 1
H49F H 0.3954 -0.0359 0.3178 0.237 Uiso 0.50 1 calc PR E 1
N50 N 0.8105(2) 0.07331(16) 0.45253(16) 0.0625(12) Uani 1 1 d . . .
N51 N 0.8157(2) 0.02721(18) 0.44594(17) 0.0695(13) Uani 1 1 d . . .
N52 N 0.8590(2) 0.02120(19) 0.40306(18) 0.0778(15) Uani 1 1 d . . .
C53 C 0.8806(3) 0.0626(3) 0.3819(2) 0.089(2) Uani 1 1 d . . .
H53 H 0.9109 0.0673 0.3515 0.107 Uiso 1 1 calc R . .
C54 C 0.8495(2) 0.0961(2) 0.4134(2) 0.0711(17) Uani 1 1 d . . .
C55 C 0.8491(3) 0.1482(2) 0.4128(2) 0.0759(17) Uani 1 1 d . . .
N56 N 0.8114(2) 0.16857(16) 0.45174(15) 0.0646(12) Uani 1 1 d . . .
C57 C 0.8080(3) 0.2158(2) 0.4526(2) 0.0722(16) Uani 1 1 d . . .
C58 C 0.7672(3) 0.2353(2) 0.4978(2) 0.0719(16) Uani 1 1 d . F .
C59 C 0.7575(3) 0.2794(2) 0.5157(3) 0.088(2) Uani 1 1 d . F .
H59 H 0.7763 0.3074 0.5005 0.106 Uiso 1 1 calc R . .
N60 N 0.7152(3) 0.27558(17) 0.5599(2) 0.0889(17) Uani 1 1 d D . .
N61 N 0.6992(3) 0.23077(17) 0.5683(2) 0.0786(15) Uani 1 1 d . F .
N62 N 0.7304(2) 0.20594(16) 0.53049(18) 0.0644(12) Uani 1 1 d . . .
C63 C 0.8827(3) 0.1753(3) 0.3717(3) 0.095(2) Uani 1 1 d . . .
H63 H 0.9086 0.1603 0.3434 0.114 Uiso 1 1 calc R . .
C64 C 0.8777(4) 0.2220(3) 0.3731(3) 0.109(2) Uani 1 1 d . . .
H64 H 0.9011 0.2405 0.3464 0.131 Uiso 1 1 calc R . .
C65 C 0.8393(3) 0.2429(3) 0.4127(3) 0.099(2) Uani 1 1 d . . .
H65 H 0.8338 0.2760 0.4130 0.119 Uiso 1 1 calc R . .
C66 C 0.8770(3) -0.0270(3) 0.3865(3) 0.104(2) Uani 1 1 d . . .
H66A H 0.8868 -0.0274 0.3465 0.125 Uiso 1 1 calc R . .
H66B H 0.8365 -0.0476 0.3932 0.125 Uiso 1 1 calc R . .
C67 C 0.9395(4) -0.0466(3) 0.4169(3) 0.125(3) Uani 1 1 d . . .
H67A H 0.9533 -0.0766 0.3993 0.150 Uiso 1 1 calc R . .
H67B H 0.9789 -0.0245 0.4128 0.150 Uiso 1 1 calc R . .
C68 C 0.9274(5) -0.0552(4) 0.4767(3) 0.150(4) Uani 1 1 d . . .
H68A H 0.8887 -0.0778 0.4813 0.180 Uiso 1 1 calc R . .
H68B H 0.9140 -0.0254 0.4948 0.180 Uiso 1 1 calc R . .
C69 C 0.9934(5) -0.0747(5) 0.5040(4) 0.200(5) Uani 1 1 d . . .
H69A H 1.0097 -0.1023 0.4836 0.300 Uiso 1 1 calc R . .
H69B H 0.9829 -0.0838 0.5420 0.300 Uiso 1 1 calc R . .
H69C H 1.0298 -0.0506 0.5040 0.300 Uiso 1 1 calc R . .
C70 C 0.6854(5) 0.3135(4) 0.5987(6) 0.140(7) Uani 0.50 1 d PD F 2
H70C H 0.7174 0.3143 0.6306 0.168 Uiso 0.50 1 calc PR F 2
H70D H 0.6921 0.3436 0.5791 0.168 Uiso 0.50 1 calc PR F 2
C70A C 0.6849(5) 0.3121(4) 0.5959(5) 0.143(6) Uani 0.50 1 d PD F 1
H70A H 0.7192 0.3371 0.6035 0.171 Uiso 0.50 1 calc PR F 1
H70B H 0.6692 0.2984 0.6312 0.171 Uiso 0.50 1 calc PR F 1
C71 C 0.6130(6) 0.3161(4) 0.6228(5) 0.190(9) Uani 0.50 1 d PD F 2
H71A H 0.5794 0.3139 0.5921 0.228 Uiso 0.50 1 calc PR F 2
H71B H 0.6062 0.2880 0.6461 0.228 Uiso 0.50 1 calc PR F 2
C71A C 0.6236(5) 0.3311(5) 0.5633(7) 0.189(9) Uani 0.50 1 d PD F 1
H71C H 0.6024 0.3576 0.5835 0.227 Uiso 0.50 1 calc PR F 1
H71D H 0.6403 0.3430 0.5274 0.227 Uiso 0.50 1 calc PR F 1
C72 C 0.5945(7) 0.3575(4) 0.6559(5) 0.154(8) Uani 0.50 1 d PD F 2
H72A H 0.5435 0.3575 0.6616 0.185 Uiso 0.50 1 calc PR F 2
H72B H 0.6062 0.3860 0.6345 0.185 Uiso 0.50 1 calc PR F 2
C72A C 0.5698(6) 0.2941(5) 0.5538(9) 0.217(10) Uani 0.50 1 d PD F 1
H72C H 0.5888 0.2711 0.5273 0.260 Uiso 0.50 1 calc PR F 1
H72D H 0.5619 0.2774 0.5889 0.260 Uiso 0.50 1 calc PR F 1
C73 C 0.6302(6) 0.3609(4) 0.7120(4) 0.098(4) Uani 0.50 1 d PD F 2
H73A H 0.6371 0.3292 0.7269 0.146 Uiso 0.50 1 calc PR F 2
H73B H 0.6009 0.3791 0.7372 0.146 Uiso 0.50 1 calc PR F 2
H73C H 0.6754 0.3764 0.7079 0.146 Uiso 0.50 1 calc PR F 2
C73A C 0.5024(6) 0.3102(8) 0.5332(9) 0.258(13) Uani 0.50 1 d PD F 1
H73D H 0.4691 0.3119 0.5637 0.388 Uiso 0.50 1 calc PR F 1
H73E H 0.4852 0.2882 0.5054 0.388 Uiso 0.50 1 calc PR F 1
H73F H 0.5077 0.3414 0.5167 0.388 Uiso 0.50 1 calc PR F 1

loop_
_atom_site_aniso_label
_atom_site_aniso_U_11
_atom_site_aniso_U_22
_atom_site_aniso_U_33
_atom_site_aniso_U_23
_atom_site_aniso_U_13
_atom_site_aniso_U_12
Eu1 0.03768(10) 0.06368(13) 0.04405(11) -0.00193(11) 0.00632(10) -0.01282(11)
Cl1 0.246(3) 0.0708(11) 0.0528(10) 0.0063(9) 0.0178(14) 0.0227(16)
O1 0.290(12) 0.349(14) 0.230(10) -0.026(9) -0.084(9) 0.018(10)
Cl2 0.0905(13) 0.0736(12) 0.0508(9) 0.000 -0.0185(9) 0.000
O2 0.522(18) 0.069(4) 0.091(4) 0.010(3) -0.038(8) -0.050(7)
N2 0.058(2) 0.063(2) 0.043(2) -0.0066(17) 0.0034(17) -0.0102(19)
O2A 0.035(8) 0.223(19) 0.48(4) -0.23(2) 0.052(14) -0.038(10)
Cl3 0.0632(7) 0.1073(10) 0.0520(7) -0.0129(7) -0.0109(6) 0.0255(7)
O3 0.190(6) 0.093(4) 0.101(4) 0.035(3) -0.030(4) -0.039(4)
N3 0.052(2) 0.083(3) 0.048(2) -0.007(2) 0.0100(18) -0.012(2)
Cl4 0.0990(19) 0.252(4) 0.0638(14) 0.000 -0.0115(13) 0.000
O4 0.102(3) 0.057(2) 0.085(3) -0.023(2) 0.003(3) -0.004(2)
N4 0.075(3) 0.074(3) 0.044(2) -0.010(2) 0.012(2) -0.020(2)
O15A 0.070(10) 0.095(12) 0.036(7) 0.000 -0.011(7) 0.000
O5 0.332(7) 0.179(5) 0.161(5) 0.103(4) 0.157(5) 0.182(5)
C5 0.068(3) 0.057(3) 0.065(3) -0.021(2) 0.022(2) -0.018(2)
O6 0.446(14) 0.158(5) 0.173(7) 0.098(5) -0.039(9) -0.175(7)
C6 0.047(2) 0.041(2) 0.059(3) -0.014(2) 0.017(2) -0.015(2)
O6A 0.097(14) 0.127(18) 0.106(16) 0.011(14) -0.039(12) 0.050(13)
O7 0.068(3) 0.091(3) 0.069(3) 0.008(3) 0.004(2) 0.004(3)
C7 0.055(3) 0.040(2) 0.065(3) -0.011(2) 0.011(2) -0.010(2)
O7A 0.113(16) 0.069(11) 0.089(13) -0.039(10) -0.011(12) 0.038(11)
O8 0.073(3) 0.094(4) 0.139(5) -0.010(3) -0.001(3) 0.028(3)
N8 0.0466(19) 0.047(2) 0.049(2) -0.0048(17) 0.0035(16) -0.0087(17)
O9 0.104(4) 0.158(5) 0.072(3) -0.022(3) -0.006(3) 0.039(4)
C9 0.048(2) 0.048(2) 0.065(3) -0.001(2) -0.002(2) -0.006(2)
O10 0.041(2) 0.108(3) 0.050(2) -0.007(2) -0.0079(17) 0.011(2)
C10 0.042(2) 0.054(3) 0.066(3) 0.002(2) -0.007(2) -0.012(2)
O11 0.092(3) 0.148(4) 0.181(5) 0.104(4) -0.074(3) -0.055(3)
C11 0.051(3) 0.067(3) 0.061(3) 0.006(2) -0.013(2) -0.011(2)
O11A 0.231(9) 2.00(6) 0.094(7) 0.110(17) 0.056(6) 0.494(19)
O12 0.17(2) 1.64(4) 0.437(16) 0.821(19) 0.081(16) 0.23(3)
N12 0.066(3) 0.079(3) 0.053(2) 0.009(2) -0.005(2) -0.020(2)
N13 0.050(2) 0.103(3) 0.045(2) 0.012(2) -0.0057(17) -0.026(2)
O13A 0.103(7) 0.147(9) 0.052(6) 0.009(6) 0.013(5) 0.098(6)
N14 0.054(2) 0.080(3) 0.049(2) 0.004(2) 0.0044(18) -0.024(2)
O14A 0.089(10) 0.44(3) 0.078(9) 0.009(14) 0.009(7) -0.044(14)
C15 0.058(3) 0.074(3) 0.083(4) -0.027(3) 0.005(3) 0.015(3)
C16 0.059(3) 0.094(4) 0.114(5) -0.033(4) -0.003(3) 0.029(3)
C17 0.057(3) 0.073(3) 0.084(4) -0.015(3) -0.008(3) 0.017(3)
C18 0.111(4) 0.086(4) 0.046(3) -0.008(3) 0.011(3) -0.036(4)
C19 0.149(6) 0.109(5) 0.050(3) -0.002(3) 0.000(4) -0.049(5)
C20 0.192(8) 0.126(5) 0.075(4) 0.003(4) 0.009(5) -0.091(5)
C21 0.205(9) 0.118(6) 0.126(7) -0.011(5) 0.014(7) -0.077(6)
C22 0.093(4) 0.097(4) 0.044(3) 0.004(3) -0.004(3) -0.019(3)
C23 0.216(9) 0.099(5) 0.066(4) 0.012(4) -0.036(5) -0.047(6)
C24 0.566(19) 0.113(6) 0.090(5) -0.022(5) -0.123(8) 0.140(9)
C25 0.186(11) 0.58(3) 0.114(9) 0.063(13) 0.024(8) 0.149(15)
N26 0.0374(19) 0.101(3) 0.062(3) -0.001(2) -0.0021(18) -0.015(2)
N27 0.056(3) 0.130(4) 0.086(3) 0.005(3) -0.020(2) -0.036(3)
N28 0.058(3) 0.140(5) 0.085(3) -0.003(3) -0.017(3) -0.027(3)
C29 0.046(3) 0.160(6) 0.056(3) 0.005(4) -0.001(2) -0.012(4)
C30 0.040(2) 0.104(4) 0.053(3) 0.000(3) 0.002(2) 0.002(3)
C31 0.053(3) 0.096(4) 0.060(3) 0.008(3) 0.006(2) 0.008(3)
N32 0.046(2) 0.075(3) 0.048(2) -0.001(2) 0.0114(17) -0.0015(19)
C33 0.063(3) 0.066(3) 0.071(3) 0.006(3) 0.015(3) 0.006(3)
C34 0.058(3) 0.062(3) 0.069(3) -0.010(3) 0.018(2) -0.006(3)
C35 0.089(4) 0.049(3) 0.095(4) -0.018(3) 0.025(3) -0.010(3)
N36 0.060(2) 0.054(2) 0.093(3) -0.019(2) 0.013(2) -0.012(2)
N37 0.042(2) 0.055(2) 0.088(3) -0.018(2) 0.007(2) -0.0136(18)
N38 0.0414(19) 0.052(2) 0.067(2) -0.0080(19) 0.0108(18) -0.0049(18)
C39 0.090(5) 0.122(6) 0.117(6) 0.035(5) -0.016(4) 0.005(4)
C40 0.140(7) 0.104(5) 0.173(8) 0.050(5) -0.028(6) 0.030(5)
C41 0.106(5) 0.077(4) 0.145(6) 0.032(4) -0.018(5) 0.004(4)
C42 0.098(4) 0.175(7) 0.128(6) 0.006(5) -0.057(4) -0.059(5)
C43 0.056(4) 0.170(7) 0.264(11) -0.064(7) -0.026(5) -0.054(4)
C44 0.195(11) 0.237(13) 0.142(9) 0.025(9) -0.023(8) 0.040(10)
C45 0.191(7) 0.245(10) 0.320(11) 0.147(8) 0.189(7) 0.135(7)
C46 0.066(3) 0.080(4) 0.130(5) -0.051(4) 0.013(4) -0.024(3)
C47 0.166(6) 0.113(5) 0.119(6) 0.024(4) -0.053(5) -0.081(5)
C48 0.190(8) 0.167(7) 0.135(7) -0.059(6) 0.037(6) -0.110(6)
C49A 0.157(13) 0.117(9) 0.113(10) 0.060(8) -0.004(10) -0.074(9)
C49 0.179(15) 0.180(18) 0.114(11) 0.035(12) -0.087(11) -0.002(14)
N50 0.044(2) 0.093(3) 0.050(2) -0.010(2) 0.0098(18) -0.012(2)
N51 0.044(2) 0.102(3) 0.062(3) -0.012(2) 0.0180(19) -0.004(2)
N52 0.057(2) 0.112(4) 0.064(3) -0.016(3) 0.023(2) 0.013(3)
C53 0.053(3) 0.157(6) 0.058(3) 0.009(4) 0.021(3) 0.001(4)
C54 0.037(2) 0.130(5) 0.047(3) -0.001(3) 0.013(2) -0.022(3)
C55 0.052(3) 0.118(4) 0.057(3) 0.012(3) 0.007(2) -0.037(3)
N56 0.048(2) 0.103(3) 0.043(2) 0.005(2) 0.0055(17) -0.035(2)
C57 0.058(3) 0.081(3) 0.077(3) 0.020(3) -0.013(3) -0.046(3)
C58 0.061(3) 0.080(3) 0.075(3) 0.014(3) -0.008(3) -0.035(3)
C59 0.079(4) 0.067(3) 0.118(5) 0.001(4) -0.026(4) -0.033(3)
N60 0.072(3) 0.076(3) 0.119(4) -0.007(3) -0.005(3) -0.028(3)
N61 0.073(3) 0.069(3) 0.094(3) -0.011(3) 0.007(3) -0.020(3)
N62 0.055(2) 0.066(3) 0.072(3) 0.002(2) -0.002(2) -0.023(2)
C63 0.065(3) 0.140(6) 0.080(4) 0.016(4) 0.025(3) -0.031(4)
C64 0.098(4) 0.136(5) 0.093(5) 0.040(4) 0.010(4) -0.060(4)
C65 0.085(4) 0.123(5) 0.090(4) 0.036(4) -0.011(3) -0.064(4)
C66 0.083(4) 0.139(6) 0.090(4) -0.023(4) 0.035(3) 0.023(4)
C67 0.097(5) 0.168(7) 0.110(5) -0.013(5) 0.040(4) 0.032(5)
C68 0.120(6) 0.217(10) 0.114(6) 0.021(6) 0.027(5) 0.061(7)
C69 0.148(8) 0.309(14) 0.143(8) 0.019(9) -0.006(7) 0.107(9)
C70 0.088(8) 0.055(8) 0.277(18) -0.009(10) -0.106(10) -0.009(7)
C70A 0.146(11) 0.078(10) 0.204(13) -0.068(9) 0.125(10) -0.023(9)
C71 0.081(9) 0.31(2) 0.180(16) 0.109(16) -0.035(10) -0.103(12)
C71A 0.194(15) 0.128(12) 0.24(2) -0.043(13) 0.069(16) 0.097(12)
C72 0.235(19) 0.035(7) 0.193(16) -0.014(8) -0.093(15) -0.004(10)
C72A 0.24(2) 0.151(15) 0.26(2) -0.109(15) -0.112(19) 0.101(15)
C73 0.064(6) 0.066(6) 0.163(12) 0.041(7) 0.036(7) -0.032(6)
C73A 0.25(2) 0.15(2) 0.37(3) -0.02(2) 0.19(2) -0.010(19)

loop_
_atom_type_symbol
_atom_type_description
_atom_type_scat_dispersion_real
_atom_type_scat_dispersion_imag
_atom_type_scat_source
C C 0.0033 0.0016 'International Tables Vol C Tables 4.2.6.8 and 6.1.1.4'
H H 0.0000 0.0000 'International Tables Vol C Tables 4.2.6.8 and 6.1.1.4'
N N 0.0061 0.0033 'International Tables Vol C Tables 4.2.6.8 and 6.1.1.4'
O O 0.0106 0.0060 'International Tables Vol C Tables 4.2.6.8 and 6.1.1.4'
Cl Cl 0.1484 0.1585 'International Tables Vol C Tables 4.2.6.8 and 6.1.1.4'
Eu Eu -0.1578 3.6682 'International Tables Vol C Tables 4.2.6.8 and 6.1.1.4'

loop_
_geom_angle_atom_site_label_1
_geom_angle_atom_site_label_2
_geom_angle_atom_site_label_3
_geom_angle
_geom_angle_site_symmetry_1
_geom_angle_site_symmetry_3
N50 Eu1 N14 78.37(13) . .
N50 Eu1 N26 87.75(13) . .
N14 Eu1 N26 149.38(14) . .
N50 Eu1 N38 77.98(13) . .
N14 Eu1 N38 75.12(13) . .
N26 Eu1 N38 128.71(14) . .
N50 Eu1 N62 127.52(14) . .
N14 Eu1 N62 89.56(14) . .
N26 Eu1 N62 77.40(15) . .
N38 Eu1 N62 147.45(13) . .
N50 Eu1 N2 147.98(13) . .
N14 Eu1 N2 127.87(13) . .
N26 Eu1 N2 76.09(13) . .
N38 Eu1 N2 90.70(12) . .
N62 Eu1 N2 76.12(13) . .
N50 Eu1 N32 73.57(13) . .
N14 Eu1 N32 134.45(13) . .
N26 Eu1 N32 64.20(14) . .
N38 Eu1 N32 64.51(13) . .
N62 Eu1 N32 135.98(13) . .
N2 Eu1 N32 74.52(12) . .
N50 Eu1 N8 137.77(12) . .
N14 Eu1 N8 64.18(12) . .
N26 Eu1 N8 134.49(13) . .
N38 Eu1 N8 74.27(12) . .
N62 Eu1 N8 73.21(12) . .
N2 Eu1 N8 63.69(12) . .
N32 Eu1 N8 119.71(11) . .
N50 Eu1 N56 64.32(14) . .
N14 Eu1 N56 72.06(12) . .
N26 Eu1 N56 77.34(13) . .
N38 Eu1 N56 133.79(13) . .
N62 Eu1 N56 63.36(14) . .
N2 Eu1 N56 135.29(13) . .
N32 Eu1 N56 123.16(13) . .
N8 Eu1 N56 117.12(13) . .
O4 Cl1 O5 111.2(5) . .
O4 Cl1 O2 107.7(3) . .
O5 Cl1 O2 110.0(6) . .
O4 Cl1 O3 109.1(3) . .
O5 Cl1 O3 107.6(4) . .
O2 Cl1 O3 111.2(6) . .
O4A Cl1A O2A 138(2) . .
O4A Cl1A O3A 70(3) . .
O2A Cl1A O3A 90.8(18) . .
O6 Cl2 O6 118.0(9) . 4_656
O6 Cl2 O7 108.8(5) . 4_656
O6 Cl2 O7 111.6(6) 4_656 4_656
O6 Cl2 O7 111.6(6) . .
O6 Cl2 O7 108.8(5) 4_656 .
O7 Cl2 O7 95.9(4) 4_656 .
N3 N2 C6 110.5(4) . .
N3 N2 Eu1 128.6(3) . .
C6 N2 Eu1 119.6(3) . .
O11 Cl3 O10 112.1(3) . .
O11 Cl3 O8 104.0(4) . .
O10 Cl3 O8 109.1(3) . .
O11 Cl3 O9 122.8(4) . .
O10 Cl3 O9 106.2(3) . .
O8 Cl3 O9 101.6(3) . .
N2 N3 N4 106.2(4) . .
O13 Cl4 O13 108.6(9) . 4_556
O13 Cl4 O12 97.6(15) . 4_556
O13 Cl4 O12 153.5(15) 4_556 4_556
O13 Cl4 O12 153.5(15) . .
O13 Cl4 O12 97.6(15) 4_556 .
O12 Cl4 O12 57(3) 4_556 .
C5 N4 N3 111.7(4) . .
C5 N4 C18 127.4(5) . .
N3 N4 C18 120.8(5) . .
N4 C5 C6 105.4(4) . .
N4 C5 H5 127.3 . .
C6 C5 H5 127.3 . .
N2 C6 C5 106.1(4) . .
N2 C6 C7 119.7(4) . .
C5 C6 C7 134.1(4) . .
O7A O6A O8A 89.1(16) . 4_656
O7A O6A O6A 96.5(15) . 4_656
O8A O6A O6A 87.5(15) 4_656 4_656
N8 C7 C15 121.8(5) . .
N8 C7 C6 115.6(4) . .
C15 C7 C6 122.6(4) . .
C7 N8 C9 119.1(4) . .
C7 N8 Eu1 120.5(3) . .
C9 N8 Eu1 120.3(3) . .
N8 C9 C17 122.0(5) . .
N8 C9 C10 115.8(4) . .
C17 C9 C10 122.2(5) . .
C11 C10 N14 108.0(4) . .
C11 C10 C9 133.7(4) . .
N14 C10 C9 118.3(4) . .
N12 C11 C10 105.2(4) . .
N12 C11 H11 127.4 . .
C10 C11 H11 127.4 . .
O12 O12 Cl4 61.7(15) 4_556 .
O13A O12 Cl4 60.5(12) 4_556 .
N13 N12 C11 110.7(4) . .
N13 N12 C22 121.1(5) . .
C11 N12 C22 128.2(5) . .
N14 N13 N12 108.2(4) . .
N13 N14 C10 107.9(4) . .
N13 N14 Eu1 130.7(3) . .
C10 N14 Eu1 120.4(3) . .
C16 C15 C7 118.2(5) . .
C16 C15 H15 120.9 . .
C7 C15 H15 120.9 . .
C15 C16 C17 121.1(5) . .
C15 C16 H16 119.4 . .
C17 C16 H16 119.4 . .
C9 C17 C16 117.8(5) . .
C9 C17 H17 121.1 . .
C16 C17 H17 121.1 . .
N4 C18 C19 110.6(5) . .
N4 C18 H18A 109.5 . .
C19 C18 H18A 109.5 . .
N4 C18 H18B 109.5 . .
C19 C18 H18B 109.5 . .
H18A C18 H18B 108.1 . .
C20 C19 C18 117.8(6) . .
C20 C19 H19A 107.9 . .
C18 C19 H19A 107.9 . .
C20 C19 H19B 107.9 . .
C18 C19 H19B 107.9 . .
H19A C19 H19B 107.2 . .
C19 C20 C21 112.8(7) . .
C19 C20 H20A 109.0 . .
C21 C20 H20A 109.0 . .
C19 C20 H20B 109.0 . .
C21 C20 H20B 109.0 . .
H20A C20 H20B 107.8 . .
C20 C21 H21A 109.5 . .
C20 C21 H21B 109.5 . .
H21A C21 H21B 109.5 . .
C20 C21 H21C 109.5 . .
H21A C21 H21C 109.5 . .
H21B C21 H21C 109.5 . .
N12 C22 C23 111.2(5) . .
N12 C22 H22A 109.4 . .
C23 C22 H22A 109.4 . .
N12 C22 H22B 109.4 . .
C23 C22 H22B 109.4 . .
H22A C22 H22B 108.0 . .
C22 C23 C24 113.5(7) . .
C22 C23 H23A 108.9 . .
C24 C23 H23A 108.9 . .
C22 C23 H23B 108.9 . .
C24 C23 H23B 108.9 . .
H23A C23 H23B 107.7 . .
C25 C24 C23 130.3(10) . .
C25 C24 H24A 104.7 . .
C23 C24 H24A 104.7 . .
C25 C24 H24B 104.7 . .
C23 C24 H24B 104.7 . .
H24A C24 H24B 105.7 . .
C24 C25 H25A 109.5 . .
C24 C25 H25B 109.5 . .
H25A C25 H25B 109.5 . .
C24 C25 H25C 109.5 . .
H25A C25 H25C 109.5 . .
H25B C25 H25C 109.5 . .
N27 N26 C30 110.8(4) . .
N27 N26 Eu1 128.2(4) . .
C30 N26 Eu1 119.1(3) . .
N26 N27 N28 105.4(5) . .
C29 N28 N27 111.3(5) . .
C29 N28 C42 129.2(6) . .
N27 N28 C42 119.5(6) . .
N28 C29 C30 107.0(5) . .
N28 C29 H29 126.5 . .
C30 C29 H29 126.5 . .
N26 C30 C29 105.5(5) . .
N26 C30 C31 119.8(5) . .
C29 C30 C31 134.6(6) . .
N32 C31 C39 122.1(6) . .
N32 C31 C30 116.0(5) . .
C39 C31 C30 121.8(6) . .
C33 N32 C31 120.1(5) . .
C33 N32 Eu1 119.8(3) . .
C31 N32 Eu1 120.1(4) . .
N32 C33 C41 120.9(6) . .
N32 C33 C34 117.3(5) . .
C41 C33 C34 121.8(6) . .
C35 C34 N38 106.9(5) . .
C35 C34 C33 134.7(5) . .
N38 C34 C33 118.4(5) . .
N36 C35 C34 106.7(5) . .
N36 C35 H35 126.7 . .
C34 C35 H35 126.7 . .
C35 N36 N37 110.9(4) . .
C35 N36 C46 129.2(5) . .
N37 N36 C46 119.8(5) . .
N38 N37 N36 106.9(4) . .
N37 N38 C34 108.6(4) . .
N37 N38 Eu1 131.0(3) . .
C34 N38 Eu1 119.8(3) . .
C40 C39 C31 117.3(7) . .
C40 C39 H39 121.4 . .
C31 C39 H39 121.4 . .
C39 C40 C41 121.7(7) . .
C39 C40 H40 119.2 . .
C41 C40 H40 119.2 . .
C33 C41 C40 117.9(7) . .
C33 C41 H41 121.1 . .
C40 C41 H41 121.1 . .
N28 C42 C43 107.3(6) . .
N28 C42 H42A 110.2 . .
C43 C42 H42A 110.2 . .
N28 C42 H42B 110.2 . .
C43 C42 H42B 110.2 . .
H42A C42 H42B 108.5 . .
C44 C43 C42 108.4(8) . .
C44 C43 H43A 110.0 . .
C42 C43 H43A 110.0 . .
C44 C43 H43B 110.0 . .
C42 C43 H43B 110.0 . .
H43A C43 H43B 108.4 . .
C43 C44 C45 103.0(9) . .
C43 C44 H44A 111.2 . .
C45 C44 H44A 111.2 . .
C43 C44 H44B 111.2 . .
C45 C44 H44B 111.2 . .
H44A C44 H44B 109.1 . .
C44 C45 H45A 109.5 . .
C44 C45 H45B 109.5 . .
H45A C45 H45B 109.5 . .
C44 C45 H45C 109.5 . .
H45A C45 H45C 109.5 . .
H45B C45 H45C 109.5 . .
C47 C46 N36 116.0(5) . .
C47 C46 H46A 108.3 . .
N36 C46 H46A 108.3 . .
C47 C46 H46B 108.3 . .
N36 C46 H46B 108.3 . .
H46A C46 H46B 107.4 . .
C46 C47 C48 113.5(6) . .
C46 C47 H47A 108.9 . .
C48 C47 H47A 108.9 . .
C46 C47 H47B 108.9 . .
C48 C47 H47B 108.9 . .
H47A C47 H47B 107.7 . .
C49 C48 C49A 66.0(12) . .
C49 C48 C47 120.1(12) . .
C49A C48 C47 105.7(10) . .
C49 C48 H48A 107.3 . .
C49A C48 H48A 49.4 . .
C47 C48 H48A 107.3 . .
C49 C48 H48B 107.3 . .
C49A C48 H48B 144.3 . .
C47 C48 H48B 107.3 . .
H48A C48 H48B 106.9 . .
C48 C49A H49A 109.5 . .
C48 C49A H49B 109.5 . .
C48 C49A H49C 109.5 . .
C48 C49 H49D 109.5 . .
C48 C49 H49E 109.5 . .
C48 C49 H49F 109.5 . .
N51 N50 C54 110.0(4) . .
N51 N50 Eu1 129.0(3) . .
C54 N50 Eu1 120.7(4) . .
N50 N51 N52 105.5(4) . .
N51 N52 C53 112.0(5) . .
N51 N52 C66 118.5(5) . .
C53 N52 C66 129.6(5) . .
N52 C53 C54 105.2(5) . .
N52 C53 H53 127.4 . .
C54 C53 H53 127.4 . .
C53 C54 N50 107.4(6) . .
C53 C54 C55 134.1(5) . .
N50 C54 C55 118.5(5) . .
N56 C55 C63 120.9(6) . .
N56 C55 C54 115.7(5) . .
C63 C55 C54 123.3(5) . .
C55 N56 C57 118.3(5) . .
C55 N56 Eu1 120.4(4) . .
C57 N56 Eu1 120.9(3) . .
N56 C57 C65 121.9(6) . .
N56 C57 C58 114.6(4) . .
C65 C57 C58 123.5(6) . .
C59 C58 N62 108.4(5) . .
C59 C58 C57 132.4(5) . .
N62 C58 C57 119.2(5) . .
C58 C59 N60 105.4(5) . .
C58 C59 H59 127.3 . .
N60 C59 H59 127.3 . .
N61 N60 C59 109.8(5) . .
N61 N60 C70A 119.6(7) . .
C59 N60 C70A 130.6(7) . .
N61 N60 C70 119.5(6) . .
C59 N60 C70 130.7(6) . .
C70A N60 C70 1.7(7) . .
N62 N61 N60 107.8(5) . .
N61 N62 C58 108.6(5) . .
N61 N62 Eu1 130.0(3) . .
C58 N62 Eu1 121.3(4) . .
C64 C63 C55 119.4(6) . .
C64 C63 H63 120.3 . .
C55 C63 H63 120.3 . .
C63 C64 C65 119.7(6) . .
C63 C64 H64 120.1 . .
C65 C64 H64 120.1 . .
C64 C65 C57 119.6(7) . .
C64 C65 H65 120.2 . .
C57 C65 H65 120.2 . .
N52 C66 C67 113.4(6) . .
N52 C66 H66A 108.9 . .
C67 C66 H66A 108.9 . .
N52 C66 H66B 108.9 . .
C67 C66 H66B 108.9 . .
H66A C66 H66B 107.7 . .
C68 C67 C66 114.3(6) . .
C68 C67 H67A 108.7 . .
C66 C67 H67A 108.7 . .
C68 C67 H67B 108.7 . .
C66 C67 H67B 108.7 . .
H67A C67 H67B 107.6 . .
C67 C68 C69 110.7(7) . .
C67 C68 H68A 109.5 . .
C69 C68 H68A 109.5 . .
C67 C68 H68B 109.5 . .
C69 C68 H68B 109.5 . .
H68A C68 H68B 108.1 . .
C68 C69 H69A 109.5 . .
C68 C69 H69B 109.5 . .
H69A C69 H69B 109.5 . .
C68 C69 H69C 109.5 . .
H69A C69 H69C 109.5 . .
H69B C69 H69C 109.5 . .
C71 C70 N60 127.9(8) . .
C71 C70 H70C 105.3 . .
N60 C70 H70C 105.3 . .
C71 C70 H70D 105.3 . .
N60 C70 H70D 105.3 . .
H70C C70 H70D 106.0 . .
N60 C70A C71A 104.3(9) . .
N60 C70A H70A 110.9 . .
C71A C70A H70A 110.9 . .
N60 C70A H70B 110.9 . .
C71A C70A H70B 110.9 . .
H70A C70A H70B 108.9 . .
C72 C71 C70 118.4(10) . .
C72 C71 H71A 107.7 . .
C70 C71 H71A 107.7 . .
C72 C71 H71B 107.7 . .
C70 C71 H71B 107.7 . .
H71A C71 H71B 107.1 . .
C72A C71A C70A 111.4(11) . .
C72A C71A H71C 109.3 . .
C70A C71A H71C 109.3 . .
C72A C71A H71D 109.3 . .
C70A C71A H71D 109.3 . .
H71C C71A H71D 108.0 . .
C71 C72 C73 115.4(10) . .
C71 C72 H72A 108.4 . .
C73 C72 H72A 108.4 . .
C71 C72 H72B 108.4 . .
C73 C72 H72B 108.4 . .
H72A C72 H72B 107.5 . .
C73A C72A C71A 116.3(13) . .
C73A C72A H72C 108.2 . .
C71A C72A H72C 108.2 . .
C73A C72A H72D 108.2 . .
C71A C72A H72D 108.2 . .
H72C C72A H72D 107.4 . .
C72 C73 H73A 109.5 . .
C72 C73 H73B 109.5 . .
H73A C73 H73B 109.5 . .
C72 C73 H73C 109.5 . .
H73A C73 H73C 109.5 . .
H73B C73 H73C 109.5 . .

loop_
_geom_bond_atom_site_label_1
_geom_bond_atom_site_label_2
_geom_bond_distance
_geom_bond_site_symmetry_2
Eu1 N50 2.499(4) .
Eu1 N14 2.503(4) .
Eu1 N26 2.511(4) .
Eu1 N38 2.517(4) .
Eu1 N62 2.518(4) .
Eu1 N2 2.524(4) .
Eu1 N32 2.565(4) .
Eu1 N8 2.586(4) .
Eu1 N56 2.599(4) .
Cl1 O4 1.397(4) .
Cl1 O5 1.413(8) .
Cl1 O2 1.414(8) .
Cl1 O3 1.448(8) .
Cl1A O4A 1.35(6) .
Cl1A O2A 1.41(2) .
Cl1A O3A 1.41(3) .
Cl2 O6 1.323(9) .
Cl2 O6 1.324(9) 4_656
Cl2 O7 1.460(5) 4_656
Cl2 O7 1.460(5) .
N2 N3 1.303(5) .
N2 C6 1.362(6) .
Cl3 O11 1.333(6) .
Cl3 O10 1.422(4) .
Cl3 O8 1.441(5) .
Cl3 O9 1.443(5) .
N3 N4 1.337(6) .
O3A O4A 1.58(6) .
Cl4 O13 1.360(11) .
Cl4 O13 1.360(11) 4_556
Cl4 O13A 1.460(10) 4_556
Cl4 O13A 1.460(10) .
Cl4 O15A 1.471(17) .
Cl4 O12 1.49(3) 4_556
Cl4 O12 1.49(3) .
Cl4 O14A 1.622(16) 4_556
Cl4 O14A 1.622(16) .
Cl4 O11A 2.10(3) 4_556
Cl4 O11A 2.10(3) .
N4 C5 1.328(7) .
N4 C18 1.459(6) .
O15A O11A 1.290(12) .
O15A O11A 1.290(12) 4_556
O15A O13 1.296(14) .
O15A O13 1.296(14) 4_556
O15A O14A 1.68(2) 4_556
O15A O14A 1.68(2) .
C5 C6 1.381(6) .
C5 H5 0.9500 .
C6 C7 1.439(7) .
O6A O7A 1.56(3) .
O6A O8A 1.70(3) 4_656
O6A O6A 1.72(4) 4_656
C7 N8 1.343(6) .
C7 C15 1.394(7) .
N8 C9 1.346(6) .
O8A O6A 1.70(3) 4_656
C9 C17 1.384(7) .
C9 C10 1.459(7) .
C10 C11 1.361(7) .
C10 N14 1.376(6) .
C11 N12 1.348(7) .
C11 H11 0.9500 .
O11A O13 0.92(3) 4_556
O12 O13A 1.26(3) .
O12 O12 1.41(5) 4_556
O12 O13A 1.41(3) 4_556
N12 N13 1.328(6) .
N12 C22 1.464(6) .
O13 O11A 0.92(3) 4_556
O13 O14A 1.756(18) .
N13 N14 1.315(6) .
O13A O12 1.41(3) 4_556
O13A O14A 1.71(3) .
C15 C16 1.361(8) .
C15 H15 0.9500 .
C16 C17 1.385(8) .
C16 H16 0.9500 .
C17 H17 0.9500 .
C18 C19 1.535(8) .
C18 H18A 0.9900 .
C18 H18B 0.9900 .
C19 C20 1.409(10) .
C19 H19A 0.9900 .
C19 H19B 0.9900 .
C20 C21 1.564(10) .
C20 H20A 0.9900 .
C20 H20B 0.9900 .
C21 H21A 0.9800 .
C21 H21B 0.9800 .
C21 H21C 0.9800 .
C22 C23 1.514(9) .
C22 H22A 0.9900 .
C22 H22B 0.9900 .
C23 C24 1.550(14) .
C23 H23A 0.9900 .
C23 H23B 0.9900 .
C24 C25 1.197(17) .
C24 H24A 0.9900 .
C24 H24B 0.9900 .
C25 H25A 0.9800 .
C25 H25B 0.9800 .
C25 H25C 0.9800 .
N26 N27 1.331(7) .
N26 C30 1.362(7) .
N27 N28 1.342(7) .
N28 C29 1.328(9) .
N28 C42 1.462(9) .
C29 C30 1.375(8) .
C29 H29 0.9500 .
C30 C31 1.426(8) .
C31 N32 1.345(6) .
C31 C39 1.372(9) .
N32 C33 1.342(7) .
C33 C41 1.379(9) .
C33 C34 1.446(7) .
C34 C35 1.355(7) .
C34 N38 1.368(6) .
C35 N36 1.311(7) .
C35 H35 0.9500 .
N36 N37 1.336(6) .
N36 C46 1.475(7) .
N37 N38 1.314(5) .
C39 C40 1.369(11) .
C39 H39 0.9500 .
C40 C41 1.383(11) .
C40 H40 0.9500 .
C41 H41 0.9500 .
C42 C43 1.664(11) .
C42 H42A 0.9900 .
C42 H42B 0.9900 .
C43 C44 1.402(13) .
C43 H43A 0.9900 .
C43 H43B 0.9900 .
C44 C45 1.537(14) .
C44 H44A 0.9900 .
C44 H44B 0.9900 .
C45 H45A 0.9800 .
C45 H45B 0.9800 .
C45 H45C 0.9800 .
C46 C47 1.424(10) .
C46 H46A 0.9900 .
C46 H46B 0.9900 .
C47 C48 1.552(11) .
C47 H47A 0.9900 .
C47 H47B 0.9900 .
C48 C49 1.207(17) .
C48 C49A 1.296(17) .
C48 H48A 0.9900 .
C48 H48B 0.9900 .
C49A H49A 0.9800 .
C49A H49B 0.9800 .
C49A H49C 0.9800 .
C49 H49D 0.9800 .
C49 H49E 0.9800 .
C49 H49F 0.9800 .
N50 N51 1.327(6) .
N50 C54 1.373(6) .
N51 N52 1.345(6) .
N52 C53 1.352(8) .
N52 C66 1.472(8) .
C53 C54 1.363(9) .
C53 H53 0.9500 .
C54 C55 1.486(9) .
C55 N56 1.325(7) .
C55 C63 1.419(8) .
N56 C57 1.348(7) .
C57 C65 1.377(8) .
C57 C58 1.461(8) .
C58 C59 1.344(9) .
C58 N62 1.354(7) .
C59 N60 1.352(8) .
C59 H59 0.9500 .
N60 N61 1.329(7) .
N60 C70A 1.478(11) .
N60 C70 1.543(11) .
N61 N62 1.307(6) .
C63 C64 1.336(10) .
C63 H63 0.9500 .
C64 C65 1.350(10) .
C64 H64 0.9500 .
C65 H65 0.9500 .
C66 C67 1.516(10) .
C66 H66A 0.9900 .
C66 H66B 0.9900 .
C67 C68 1.493(11) .
C67 H67A 0.9900 .
C67 H67B 0.9900 .
C68 C69 1.536(13) .
C68 H68A 0.9900 .
C68 H68B 0.9900 .
C69 H69A 0.9800 .
C69 H69B 0.9800 .
C69 H69C 0.9800 .
C70 C71 1.510(13) .
C70 H70C 0.9900 .
C70 H70D 0.9900 .
C70A C71A 1.520(14) .
C70A H70A 0.9900 .
C70A H70B 0.9900 .
C71 C72 1.471(12) .
C71 H71A 0.9900 .
C71 H71B 0.9900 .
C71A C72A 1.493(14) .
C71A H71C 0.9900 .
C71A H71D 0.9900 .
C72 C73 1.531(13) .
C72 H72A 0.9900 .
C72 H72B 0.9900 .
C72A C73A 1.462(15) .
C72A H72C 0.9900 .
C72A H72D 0.9900 .
C73 H73A 0.9800 .
C73 H73B 0.9800 .
C73 H73C 0.9800 .
C73A H73D 0.9800 .
C73A H73E 0.9800 .
C73A H73F 0.9800 .

loop_
_geom_torsion_atom_site_label_1
_geom_torsion_atom_site_label_2
_geom_torsion_atom_site_label_3
_geom_torsion_atom_site_label_4
_geom_torsion
N50 Eu1 N2 N3 45.9(5)
N14 Eu1 N2 N3 -174.4(3)
N26 Eu1 N2 N3 -15.9(4)
N38 Eu1 N2 N3 114.0(4)
N62 Eu1 N2 N3 -96.1(4)
N32 Eu1 N2 N3 50.7(4)
N8 Eu1 N2 N3 -174.0(4)
N56 Eu1 N2 N3 -71.1(4)
N50 Eu1 N2 C6 -147.9(3)
N14 Eu1 N2 C6 -8.3(4)
N26 Eu1 N2 C6 150.3(3)
N38 Eu1 N2 C6 -79.8(3)
N62 Eu1 N2 C6 70.1(3)
N32 Eu1 N2 C6 -143.1(3)
N8 Eu1 N2 C6 -7.8(3)
N56 Eu1 N2 C6 95.1(3)
C6 N2 N3 N4 0.4(5)
Eu1 N2 N3 N4 167.6(3)
O2A Cl1A O3A O4A -142(2)
N2 N3 N4 C5 0.6(5)
N2 N3 N4 C18 -176.2(4)
N3 N4 C5 C6 -1.2(6)
C18 N4 C5 C6 175.3(5)
N3 N2 C6 C5 -1.1(5)
Eu1 N2 C6 C5 -169.6(3)
N3 N2 C6 C7 178.8(4)
Eu1 N2 C6 C7 10.3(5)
N4 C5 C6 N2 1.4(5)
N4 C5 C6 C7 -178.5(5)
N2 C6 C7 N8 -5.0(6)
C5 C6 C7 N8 174.8(5)
N2 C6 C7 C15 175.3(4)
C5 C6 C7 C15 -4.9(8)
C15 C7 N8 C9 -0.3(7)
C6 C7 N8 C9 180.0(4)
C15 C7 N8 Eu1 177.2(4)
C6 C7 N8 Eu1 -2.5(5)
N50 Eu1 N8 C7 154.9(3)
N14 Eu1 N8 C7 -175.1(4)
N26 Eu1 N8 C7 -25.2(4)
N38 Eu1 N8 C7 104.2(3)
N62 Eu1 N8 C7 -77.2(3)
N2 Eu1 N8 C7 5.3(3)
N32 Eu1 N8 C7 56.7(4)
N56 Eu1 N8 C7 -124.3(3)
N50 Eu1 N8 C9 -27.6(4)
N14 Eu1 N8 C9 2.4(3)
N26 Eu1 N8 C9 152.3(3)
N38 Eu1 N8 C9 -78.4(3)
N62 Eu1 N8 C9 100.3(3)
N2 Eu1 N8 C9 -177.2(4)
N32 Eu1 N8 C9 -125.9(3)
N56 Eu1 N8 C9 53.2(4)
C7 N8 C9 C17 0.8(7)
Eu1 N8 C9 C17 -176.7(4)
C7 N8 C9 C10 -180.0(4)
Eu1 N8 C9 C10 2.5(5)
N8 C9 C10 C11 171.5(5)
C17 C9 C10 C11 -9.3(9)
N8 C9 C10 N14 -9.6(6)
C17 C9 C10 N14 169.6(5)
N14 C10 C11 N12 -0.6(5)
C9 C10 C11 N12 178.4(5)
N12 N13 N14 C10 -1.4(5)
N12 N13 N14 Eu1 166.9(3)
C11 C10 N14 N13 1.2(5)
C9 C10 N14 N13 -177.9(4)
C11 C10 N14 Eu1 -168.5(3)
C9 C10 N14 Eu1 12.3(6)
N50 Eu1 N14 N13 -14.7(4)
N26 Eu1 N14 N13 50.0(6)
N38 Eu1 N14 N13 -95.2(4)
N62 Eu1 N14 N13 113.8(4)
N2 Eu1 N14 N13 -174.2(4)
N32 Eu1 N14 N13 -67.4(5)
N8 Eu1 N14 N13 -174.7(5)
N56 Eu1 N14 N13 51.8(4)
N50 Eu1 N14 C10 152.3(4)
N26 Eu1 N14 C10 -142.9(3)
N38 Eu1 N14 C10 71.8(3)
N62 Eu1 N14 C10 -79.1(4)
N2 Eu1 N14 C10 -7.2(4)
N32 Eu1 N14 C10 99.7(4)
N8 Eu1 N14 C10 -7.6(3)
N56 Eu1 N14 C10 -141.1(4)
N8 C7 C15 C16 0.3(8)
C6 C7 C15 C16 -180.0(5)
C7 C15 C16 C17 -0.8(9)
N8 C9 C17 C16 -1.3(8)
C10 C9 C17 C16 179.5(5)
C15 C16 C17 C9 1.3(9)
C5 N4 C18 C19 -81.4(7)
N3 N4 C18 C19 94.9(6)
N4 C18 C19 C20 -61.2(8)
C18 C19 C20 C21 -179.8(6)
N13 N12 C22 C23 91.5(7)
C11 N12 C22 C23 -87.2(7)
N12 C22 C23 C24 -70.3(8)
C22 C23 C24 C25 -135.3(17)
N50 Eu1 N26 N27 117.3(4)
N14 Eu1 N26 N27 54.9(6)
N38 Eu1 N26 N27 -170.1(4)
N62 Eu1 N26 N27 -12.0(4)
N2 Eu1 N26 N27 -90.6(4)
N32 Eu1 N26 N27 -169.9(5)
N8 Eu1 N26 N27 -62.6(5)
N56 Eu1 N26 N27 53.1(4)
N50 Eu1 N26 C30 -80.0(4)
N14 Eu1 N26 C30 -142.4(4)
N38 Eu1 N26 C30 -7.3(4)
N62 Eu1 N26 C30 150.7(4)
N2 Eu1 N26 C30 72.1(4)
N32 Eu1 N26 C30 -7.2(3)
N8 Eu1 N26 C30 100.1(4)
N56 Eu1 N26 C30 -144.1(4)
C30 N26 N27 N28 0.8(6)
Eu1 N26 N27 N28 164.7(3)
N26 N27 N28 C29 -0.5(6)
N26 N27 N28 C42 178.3(5)
N27 N28 C29 C30 0.0(7)
C42 N28 C29 C30 -178.7(6)
N27 N26 C30 C29 -0.8(6)
Eu1 N26 C30 C29 -166.3(3)
N27 N26 C30 C31 176.4(5)
Eu1 N26 C30 C31 10.9(6)
N28 C29 C30 N26 0.5(6)
N28 C29 C30 C31 -176.1(6)
N26 C30 C31 N32 -7.5(7)
C29 C30 C31 N32 168.7(6)
N26 C30 C31 C39 174.1(6)
C29 C30 C31 C39 -9.7(10)
C39 C31 N32 C33 0.5(8)
C30 C31 N32 C33 -177.9(5)
C39 C31 N32 Eu1 178.9(5)
C30 C31 N32 Eu1 0.6(6)
N50 Eu1 N32 C33 -82.6(4)
N14 Eu1 N32 C33 -28.3(4)
N26 Eu1 N32 C33 -178.2(4)
N38 Eu1 N32 C33 1.6(3)
N62 Eu1 N32 C33 149.9(3)
N2 Eu1 N32 C33 100.0(4)
N8 Eu1 N32 C33 53.5(4)
N56 Eu1 N32 C33 -125.5(3)
N50 Eu1 N32 C31 98.9(4)
N14 Eu1 N32 C31 153.2(3)
N26 Eu1 N32 C31 3.3(3)
N38 Eu1 N32 C31 -176.9(4)
N62 Eu1 N32 C31 -28.6(4)
N2 Eu1 N32 C31 -78.5(4)
N8 Eu1 N32 C31 -125.0(3)
N56 Eu1 N32 C31 56.0(4)
C31 N32 C33 C41 -0.5(8)
Eu1 N32 C33 C41 -179.0(5)
C31 N32 C33 C34 179.1(5)
Eu1 N32 C33 C34 0.6(6)
N32 C33 C34 C35 173.2(6)
C41 C33 C34 C35 -7.1(10)
N32 C33 C34 N38 -4.3(7)
C41 C33 C34 N38 175.3(6)
N38 C34 C35 N36 -0.4(6)
C33 C34 C35 N36 -178.1(6)
C34 C35 N36 N37 0.2(6)
C34 C35 N36 C46 178.7(5)
C35 N36 N37 N38 0.2(6)
C46 N36 N37 N38 -178.5(4)
N36 N37 N38 C34 -0.4(5)
N36 N37 N38 Eu1 171.2(3)
C35 C34 N38 N37 0.5(6)
C33 C34 N38 N37 178.7(4)
C35 C34 N38 Eu1 -172.2(3)
C33 C34 N38 Eu1 6.0(6)
N50 Eu1 N38 N37 -97.4(4)
N14 Eu1 N38 N37 -16.4(4)
N26 Eu1 N38 N37 -174.6(4)
N62 Eu1 N38 N37 48.1(5)
N2 Eu1 N38 N37 112.8(4)
N32 Eu1 N38 N37 -174.8(4)
N8 Eu1 N38 N37 50.4(4)
N56 Eu1 N38 N37 -62.3(4)
N50 Eu1 N38 C34 73.4(3)
N14 Eu1 N38 C34 154.4(4)
N26 Eu1 N38 C34 -3.7(4)
N62 Eu1 N38 C34 -141.1(3)
N2 Eu1 N38 C34 -76.4(3)
N32 Eu1 N38 C34 -3.9(3)
N8 Eu1 N38 C34 -138.8(4)
N56 Eu1 N38 C34 108.5(4)
N32 C31 C39 C40 -0.4(10)
C30 C31 C39 C40 177.9(7)
C31 C39 C40 C41 0.5(13)
N32 C33 C41 C40 0.6(11)
C34 C33 C41 C40 -179.0(7)
C39 C40 C41 C33 -0.6(13)
C29 N28 C42 C43 97.9(8)
N27 N28 C42 C43 -80.7(8)
N28 C42 C43 C44 -171.0(8)
C42 C43 C44 C45 179.6(8)
C35 N36 C46 C47 -169.0(6)
N37 N36 C46 C47 9.5(8)
N36 C46 C47 C48 -178.8(6)
C46 C47 C48 C49 -171.7(14)
C46 C47 C48 C49A -100.6(11)
N14 Eu1 N50 N51 -102.5(4)
N26 Eu1 N50 N51 104.9(4)
N38 Eu1 N50 N51 -25.5(4)
N62 Eu1 N50 N51 177.1(4)
N2 Eu1 N50 N51 46.0(5)
N32 Eu1 N50 N51 41.2(4)
N8 Eu1 N50 N51 -75.2(4)
N56 Eu1 N50 N51 -178.1(4)
N14 Eu1 N50 C54 70.6(3)
N26 Eu1 N50 C54 -81.9(4)
N38 Eu1 N50 C54 147.7(4)
N62 Eu1 N50 C54 -9.7(4)
N2 Eu1 N50 C54 -140.8(3)
N32 Eu1 N50 C54 -145.6(4)
N8 Eu1 N50 C54 98.0(4)
N56 Eu1 N50 C54 -4.9(3)
C54 N50 N51 N52 0.9(5)
Eu1 N50 N51 N52 174.6(3)
N50 N51 N52 C53 -0.8(6)
N50 N51 N52 C66 178.2(5)
N51 N52 C53 C54 0.4(6)
C66 N52 C53 C54 -178.4(5)
N52 C53 C54 N50 0.2(6)
N52 C53 C54 C55 -178.7(5)
N51 N50 C54 C53 -0.6(6)
Eu1 N50 C54 C53 -175.0(3)
N51 N50 C54 C55 178.4(4)
Eu1 N50 C54 C55 4.0(6)
C53 C54 C55 N56 -179.7(6)
N50 C54 C55 N56 1.5(7)
C53 C54 C55 C63 4.0(10)
N50 C54 C55 C63 -174.7(5)
C63 C55 N56 C57 -2.4(7)
C54 C55 N56 C57 -178.7(4)
C63 C55 N56 Eu1 170.1(4)
C54 C55 N56 Eu1 -6.2(6)
N50 Eu1 N56 C55 5.9(4)
N14 Eu1 N56 C55 -79.5(4)
N26 Eu1 N56 C55 99.5(4)
N38 Eu1 N56 C55 -32.7(4)
N62 Eu1 N56 C55 -178.4(4)
N2 Eu1 N56 C55 154.3(3)
N32 Eu1 N56 C55 52.3(4)
N8 Eu1 N56 C55 -126.7(4)
N50 Eu1 N56 C57 178.3(4)
N14 Eu1 N56 C57 92.8(4)
N26 Eu1 N56 C57 -88.1(4)
N38 Eu1 N56 C57 139.6(3)
N62 Eu1 N56 C57 -6.0(3)
N2 Eu1 N56 C57 -33.3(4)
N32 Eu1 N56 C57 -135.3(4)
N8 Eu1 N56 C57 45.7(4)
C55 N56 C57 C65 3.5(8)
Eu1 N56 C57 C65 -169.0(4)
C55 N56 C57 C58 -178.2(5)
Eu1 N56 C57 C58 9.2(6)
N56 C57 C58 C59 172.2(6)
C65 C57 C58 C59 -9.6(10)
N56 C57 C58 N62 -7.5(7)
C65 C57 C58 N62 170.7(5)
N62 C58 C59 N60 0.8(7)
C57 C58 C59 N60 -178.9(6)
C58 C59 N60 N61 -0.5(7)
C58 C59 N60 C70A -178.2(7)
C58 C59 N60 C70 179.6(7)
C59 N60 N61 N62 0.0(6)
C70A N60 N61 N62 178.0(6)
C70 N60 N61 N62 179.9(6)
N60 N61 N62 C58 0.5(6)
N60 N61 N62 Eu1 176.8(3)
C59 C58 N62 N61 -0.8(6)
C57 C58 N62 N61 178.9(5)
C59 C58 N62 Eu1 -177.5(4)
C57 C58 N62 Eu1 2.2(7)
N50 Eu1 N62 N61 -169.4(4)
N14 Eu1 N62 N61 115.7(4)
N26 Eu1 N62 N61 -92.2(4)
N38 Eu1 N62 N61 55.0(6)
N2 Eu1 N62 N61 -13.7(4)
N32 Eu1 N62 N61 -63.0(5)
N8 Eu1 N62 N61 52.6(4)
N56 Eu1 N62 N61 -174.2(5)
N50 Eu1 N62 C58 6.5(5)
N14 Eu1 N62 C58 -68.4(4)
N26 Eu1 N62 C58 83.7(4)
N38 Eu1 N62 C58 -129.1(4)
N2 Eu1 N62 C58 162.2(4)
N32 Eu1 N62 C58 112.9(4)
N8 Eu1 N62 C58 -131.5(4)
N56 Eu1 N62 C58 1.7(4)
N56 C55 C63 C64 1.6(9)
C54 C55 C63 C64 177.6(6)
C55 C63 C64 C65 -1.7(10)
C63 C64 C65 C57 2.8(10)
N56 C57 C65 C64 -3.7(9)
C58 C57 C65 C64 178.2(6)
N51 N52 C66 C67 -87.8(7)
C53 N52 C66 C67 90.9(8)
N52 C66 C67 C68 67.9(10)
C66 C67 C68 C69 -179.7(9)
N61 N60 C70 C71 -39.9(15)
C59 N60 C70 C71 140.0(11)
C70A N60 C70 C71 53(27)
N61 N60 C70A C71A -98.3(10)
C59 N60 C70A C71A 79.2(11)
C70 N60 C70A C71A 174(100)
N60 C70 C71 C72 -175.7(11)
N60 C70A C71A C72A 63.3(15)
C70 C71 C72 C73 -70.6(15)
C70A C71A C72A C73A 167.6(16)
